data_9005315
loop_
_publ_author_name
'Folco, L.'
'Mellini, M.'

_publ_section_title
;
 Crystal chemistry of meteoritic kirschsteinite
 Sample: KIR1
;
_journal_name_full 'European Journal of Mineralogy'
_journal_page_first 969
_journal_page_last 973
_journal_volume 9
_journal_year 1997
_chemical_formula_sum 'Ca Fe0.77 Mg0.22 O4 Si'
_chemical_name_mineral Kirschsteinite
_space_group_IT_number 62
_symmetry_space_group_name_Hall '-P 2c 2ab'
_symmetry_space_group_name_H-M 'P b n m'
_cell_angle_alpha 90
_cell_angle_beta 90
_cell_angle_gamma 90
_cell_length_a 4.877
_cell_length_b 11.166
_cell_length_c 6.448
_cell_formula_units_Z 4
_cell_volume 351.136
_database_code_amcsd 0006700
_exptl_crystal_density_diffrn 3.415
_cod_original_formula_sum 'Ca Fe.77 Mg.22 Si O4'
_cod_database_code 9005315

loop_
_space_group_symop_operation_xyz
x,y,z
x,y,1/2-z
-x,-y,1/2+z
1/2+x,1/2-y,1/2+z
1/2-x,1/2+y,1/2-z
1/2-x,1/2+y,z
1/2+x,1/2-y,-z
-x,-y,-z

loop_
_atom_site_aniso_label
_atom_site_aniso_U_11
_atom_site_aniso_U_22
_atom_site_aniso_U_33
_atom_site_aniso_U_12
_atom_site_aniso_U_13
_atom_site_aniso_U_23
CaM2 0.00720 0.00600 0.00720 0.00060 0.00000 0.00000
FeM1 0.00620 0.00880 0.00780 -0.00090 -0.00160 -0.00100
MgM1 0.00620 0.00880 0.00780 -0.00090 -0.00160 -0.00100
Si 0.00420 0.00620 0.00740 0.00000 0.00000 0.00000
O1 0.00400 0.01100 0.01390 0.00010 0.00000 0.00000
O2 0.00730 0.00620 0.01130 0.00010 0.00000 0.00000
O3 0.00880 0.00920 0.00780 0.00090 0.00080 0.00150

loop_
_atom_site_label
_atom_site_fract_x
_atom_site_fract_y
_atom_site_fract_z
_atom_site_occupancy
_atom_site_U_iso_or_equiv
CaM2 0.98072 0.27719 0.25000 1.00000 0.00680
FeM1 0.00000 0.00000 0.00000 0.77000 0.00760
MgM1 0.00000 0.00000 0.00000 0.22000 0.00760
Si 0.41609 0.08437 0.25000 1.00000 0.00600
O1 0.74900 0.08020 0.25000 1.00000 0.00960
O2 0.23440 0.45150 0.25000 1.00000 0.00830
O3 0.28160 0.15070 0.04750 1.00000 0.00860

loop_
_cod_related_entry_id
_cod_related_entry_database
_cod_related_entry_code
1 AMCSD 0006700
